data_4349435
loop_
_publ_author_name
'Aucott, Benjamin J.'
'Ward, Jonathan S.'
'Andrew, Samuel G.'
'Milani, Jessica'
'Whitwood, Adrian C.'
'Lynam, Jason M.'
'Parkin, Alison'
'Fairlamb, Ian J. S.'

_publ_section_title
;
 Redox-Tagged Carbon Monoxide-Releasing Molecules (CORMs):
 Ferrocene-Containing [Mn(C^N)(CO)<sub>4</sub>] Complexes as a Promising
 New CORM Class.
;
_journal_issue 9
_journal_name_full 'Inorganic chemistry'
_journal_page_first 5431
_journal_page_last 5440
_journal_paper_doi 10.1021/acs.inorgchem.7b00509
_journal_volume 56
_journal_year 2017
_chemical_formula_moiety 'C25 H16 Fe Mn N O4'
_chemical_formula_sum 'C25 H16 Fe Mn N O4'
_chemical_formula_weight 505.18
_space_group_crystal_system monoclinic
_space_group_IT_number 14
_space_group_name_Hall '-P 2ybc'
_space_group_name_H-M_alt 'P 1 21/c 1'
_atom_sites_solution_hydrogens geom
_atom_sites_solution_primary iterative
_atom_sites_solution_secondary difmap
_audit_creation_date 2015-09-17
_audit_creation_method
;
Olex2 1.2
(compiled 2015.01.26 svn.r3150 for OlexSys, GUI svn.r4998)
;
_cell_angle_alpha 90.00
_cell_angle_beta 93.049(2)
_cell_angle_gamma 90.00
_cell_formula_units_Z 4
_cell_length_a 7.18991(17)
_cell_length_b 20.2412(6)
_cell_length_c 14.1249(3)
_cell_measurement_reflns_used 9560
_cell_measurement_temperature 111(1)
_cell_measurement_theta_max 31.6950
_cell_measurement_theta_min 3.8310
_cell_volume 2052.72(9)
_computing_cell_refinement
;
CrysAlisPro, Agilent Technologies,
Version 1.171.37.34 (release 22-05-2014 CrysAlis171 .NET)
(compiled May 22 2014,16:03:01)
;
_computing_data_collection
;
CrysAlisPro, Agilent Technologies,
Version 1.171.37.34 (release 22-05-2014 CrysAlis171 .NET)
(compiled May 22 2014,16:03:01)
;
_computing_data_reduction
;
CrysAlisPro, Agilent Technologies,
Version 1.171.37.34 (release 22-05-2014 CrysAlis171 .NET)
(compiled May 22 2014,16:03:01)
;
_computing_molecular_graphics 'Olex2 (Dolomanov et al., 2009)'
_computing_publication_material 'Olex2 (Dolomanov et al., 2009)'
_computing_structure_refinement 'ShelXL (Sheldrick, 2008)'
_computing_structure_solution
;
Superflip (Palatinus & Chapuis, 2007;Palatinus & van der Lee, 2008;
Palatinus et al., 2012)
;
_diffrn_ambient_environment N~2~
_diffrn_ambient_temperature 111(1)
_diffrn_detector 'CCD plate'
_diffrn_detector_area_resol_mean 16.1450
_diffrn_detector_type Eos
_diffrn_measured_fraction_theta_full 0.9970
_diffrn_measured_fraction_theta_max 0.926
_diffrn_measurement_details
;
#__ type_ start__ end____ width___ exp.time_
  1 omega   35.00  101.00   1.0000   40.0000
omega____ theta____ kappa____ phi______ frames
    -       25.4797  178.0000 -120.0000 66

#__ type_ start__ end____ width___ exp.time_
  2 omega   35.00  101.00   1.0000   40.0000
omega____ theta____ kappa____ phi______ frames
    -       25.4797  178.0000  -30.0000 66

#__ type_ start__ end____ width___ exp.time_
  3 omega  -47.00   98.00   1.0000   40.0000
omega____ theta____ kappa____ phi______ frames
    -       25.4797    0.0000 -180.0000 145

#__ type_ start__ end____ width___ exp.time_
  4 omega -102.00  -57.00   1.0000   40.0000
omega____ theta____ kappa____ phi______ frames
    -      -26.1047 -178.0000 -150.0000 45

#__ type_ start__ end____ width___ exp.time_
  5 omega    5.00   94.00   1.0000   40.0000
omega____ theta____ kappa____ phi______ frames
    -       25.4797   57.0000    0.0000 89

#__ type_ start__ end____ width___ exp.time_
  6 omega   -5.00   96.00   1.0000   40.0000
omega____ theta____ kappa____ phi______ frames
    -       25.4797   77.0000 -120.0000 101
;
_diffrn_measurement_device 'four-circle diffractometer'
_diffrn_measurement_device_type 'SuperNova, Dual, Cu at zero, Eos'
_diffrn_measurement_method '\w scans'
_diffrn_orient_matrix_UB_11 0.0452028000
_diffrn_orient_matrix_UB_12 -0.0158986000
_diffrn_orient_matrix_UB_13 -0.0372058000
_diffrn_orient_matrix_UB_21 0.0176752000
_diffrn_orient_matrix_UB_22 -0.0279329000
_diffrn_orient_matrix_UB_23 0.0294590000
_diffrn_orient_matrix_UB_31 -0.0860005000
_diffrn_orient_matrix_UB_32 -0.0140192000
_diffrn_orient_matrix_UB_33 -0.0166055000
_diffrn_radiation_monochromator mirror
_diffrn_radiation_probe x-ray
_diffrn_radiation_type MoK\a
_diffrn_radiation_wavelength 0.71070
_diffrn_reflns_av_R_equivalents 0.0334
_diffrn_reflns_av_unetI/netI 0.0291
_diffrn_reflns_limit_h_max 10
_diffrn_reflns_limit_h_min -10
_diffrn_reflns_limit_k_max 30
_diffrn_reflns_limit_k_min -29
_diffrn_reflns_limit_l_max 20
_diffrn_reflns_limit_l_min -20
_diffrn_reflns_number 25249
_diffrn_reflns_theta_full 26.32
_diffrn_reflns_theta_max 32.05
_diffrn_reflns_theta_min 3.35
_diffrn_source 'SuperNova (Mo) X-ray Source'
_exptl_absorpt_coefficient_mu 1.356
_exptl_absorpt_correction_T_max 0.903
_exptl_absorpt_correction_T_min 0.792
_exptl_absorpt_correction_type analytical
_exptl_absorpt_process_details
;
CrysAlisPro, Agilent Technologies,
Version 1.171.37.34 (release 22-05-2014 CrysAlis171 .NET)
(compiled May 22 2014,16:03:01)
Analytical numeric absorption correction using a multifaceted crystal
			model based on expressions derived by R.C. Clark & J.S. Reid.
(Clark, R. C. & Reid, J. S. (1995). Acta Cryst. A51, 887-897)
Empirical absorption correction using spherical harmonics,
 implemented in SCALE3 ABSPACK scaling algorithm.
;
_exptl_crystal_colour red
_exptl_crystal_colour_primary red
_exptl_crystal_density_diffrn 1.635
_exptl_crystal_density_method 'not measured'
_exptl_crystal_description block
_exptl_crystal_F_000 1024
_exptl_crystal_recrystallization_method chloroform/pentane
_exptl_crystal_size_max 0.229
_exptl_crystal_size_mid 0.1218
_exptl_crystal_size_min 0.088
_refine_diff_density_max 0.437
_refine_diff_density_min -0.474
_refine_diff_density_rms 0.070
_refine_ls_extinction_method none
_refine_ls_goodness_of_fit_ref 1.063
_refine_ls_hydrogen_treatment constr
_refine_ls_matrix_type full
_refine_ls_number_parameters 289
_refine_ls_number_reflns 6625
_refine_ls_number_restraints 0
_refine_ls_restrained_S_all 1.063
_refine_ls_R_factor_all 0.0353
_refine_ls_R_factor_gt 0.0287
_refine_ls_shift/su_max 0.002
_refine_ls_shift/su_mean 0.000
_refine_ls_structure_factor_coef Fsqd
_refine_ls_weighting_details 'calc w=1/[\s^2^(Fo^2^)+(0.0245P)^2^+1.2032P] where P=(Fo^2^+2Fc^2^)/3'
_refine_ls_weighting_scheme calc
_refine_ls_wR_factor_gt 0.0660
_refine_ls_wR_factor_ref 0.0694
_reflns_number_gt 5757
_reflns_number_total 6625
_reflns_threshold_expression >2sigma(I)
_cod_data_source_file ic7b00509_si_002.cif
_cod_data_source_block jml1523
_cod_original_cell_volume 2052.71(9)
_cod_database_code 4349435
_chemical_oxdiff_formula 'C27 H22 Fe Mn N O4'
_chemical_oxdiff_usercomment 'Ben Aucott BJA-1-032'
_reflns_odcompleteness_completeness 99.70
_reflns_odcompleteness_iscentric 1
_reflns_odcompleteness_theta 26.32
_olex2_refinement_description
;
1. Fixed Uiso
 At 1.2 times of:
  All C(H) groups
2.a Aromatic/amide H refined with riding coordinates:
 C1(H1), C2(H2), C3(H3), C4(H4), C7(H7), C8(H8), C10(H10), C13(H13), C14(H14),
 C15(H15), C16(H16), C17(H17), C18(H18), C19(H19), C20(H20), C21(H21)
;
_olex2_date_sample_data_collection 2015-09-16
_olex2_date_sample_submission 2015-09-15
_olex2_exptl_crystal_mounting_method 'oil on micromount'
_olex2_submission_original_sample_id BJA-1-032
_olex2_submission_special_instructions 'No special instructions were received'

loop_
_space_group_symop_id
_space_group_symop_operation_xyz
1 'x, y, z'
2 '-x, y+1/2, -z+1/2'
3 '-x, -y, -z'
4 'x, -y-1/2, z-1/2'

loop_
_atom_site_label
_atom_site_type_symbol
_atom_site_fract_x
_atom_site_fract_y
_atom_site_fract_z
_atom_site_U_iso_or_equiv
_atom_site_adp_type
_atom_site_occupancy
_atom_site_calc_flag
_atom_site_refinement_flags_posn
C1 C -0.0526(2) 0.59419(7) 0.75525(10) 0.0158(3) Uani 1 d .
H1 H -0.1217 0.5942 0.6977 0.019 Uiso 1 calc R
C2 C -0.0234(2) 0.65330(7) 0.80172(10) 0.0165(3) Uani 1 d .
H2 H -0.0724 0.6923 0.7762 0.020 Uiso 1 calc R
C3 C 0.0807(2) 0.65367(7) 0.88773(10) 0.0158(3) Uani 1 d .
H3 H 0.1029 0.6930 0.9205 0.019 Uiso 1 calc R
C4 C 0.15055(19) 0.59457(7) 0.92358(10) 0.0150(2) Uani 1 d .
H4 H 0.2209 0.5940 0.9808 0.018 Uiso 1 calc R
C5 C 0.11561(18) 0.53575(7) 0.87399(9) 0.0124(2) Uani 1 d .
C6 C 0.17842(18) 0.47017(7) 0.90531(9) 0.0122(2) Uani 1 d .
C7 C 0.28356(18) 0.45915(7) 0.99029(9) 0.0136(2) Uani 1 d .
H7 H 0.3193 0.4947 1.0288 0.016 Uiso 1 calc R
C8 C 0.33434(18) 0.39567(7) 1.01711(9) 0.0137(2) Uani 1 d .
H8 H 0.4040 0.3888 1.0736 0.016 Uiso 1 calc R
C9 C 0.28170(18) 0.34172(7) 0.95981(9) 0.0120(2) Uani 1 d .
C10 C 0.17950(18) 0.35366(7) 0.87383(9) 0.0126(2) Uani 1 d .
H10 H 0.1468 0.3181 0.8348 0.015 Uiso 1 calc R
C11 C 0.12553(18) 0.41701(7) 0.84511(9) 0.0122(2) Uani 1 d .
C12 C 0.32532(18) 0.27366(7) 0.99053(9) 0.0124(2) Uani 1 d .
C13 C 0.46627(19) 0.25358(7) 1.06015(9) 0.0143(2) Uani 1 d .
H13 H 0.5501 0.2815 1.0928 0.017 Uiso 1 calc R
C14 C 0.4563(2) 0.18375(7) 1.07084(9) 0.0164(3) Uani 1 d .
H14 H 0.5321 0.1582 1.1117 0.020 Uiso 1 calc R
C15 C 0.31016(19) 0.15984(7) 1.00803(10) 0.0157(3) Uani 1 d .
H15 H 0.2735 0.1160 1.0009 0.019 Uiso 1 calc R
C16 C 0.23006(18) 0.21482(7) 0.95813(9) 0.0140(2) Uani 1 d .
H16 H 0.1325 0.2130 0.9123 0.017 Uiso 1 calc R
C17 C 0.6033(2) 0.24645(8) 0.81224(10) 0.0196(3) Uani 1 d .
H17 H 0.5639 0.2856 0.7830 0.023 Uiso 1 calc R
C18 C 0.7500(2) 0.23999(8) 0.88285(11) 0.0194(3) Uani 1 d .
H18 H 0.8240 0.2741 0.9078 0.023 Uiso 1 calc R
C19 C 0.7641(2) 0.17210(8) 0.90879(12) 0.0240(3) Uani 1 d .
H19 H 0.8485 0.1541 0.9538 0.029 Uiso 1 calc R
C20 C 0.6265(2) 0.13685(8) 0.85373(13) 0.0268(3) Uani 1 d .
H20 H 0.6051 0.0916 0.8563 0.032 Uiso 1 calc R
C21 C 0.5273(2) 0.18263(9) 0.79407(11) 0.0235(3) Uani 1 d .
H21 H 0.4296 0.1726 0.7507 0.028 Uiso 1 calc R
C22 C 0.2234(2) 0.45643(7) 0.68122(9) 0.0150(2) Uani 1 d .
C23 C -0.1385(2) 0.47627(7) 0.61325(10) 0.0182(3) Uani 1 d .
C24 C -0.0284(2) 0.36214(7) 0.67764(9) 0.0157(3) Uani 1 d .
C25 C -0.2296(2) 0.42996(7) 0.78715(10) 0.0161(3) Uani 1 d .
Fe1 Fe 0.50544(3) 0.207245(10) 0.933670(13) 0.01144(5) Uani 1 d .
Mn1 Mn -0.01680(3) 0.445735(10) 0.722030(14) 0.01181(5) Uani 1 d .
N1 N 0.01463(16) 0.53612(6) 0.78945(8) 0.0127(2) Uani 1 d .
O1 O 0.37400(15) 0.46221(6) 0.66170(8) 0.0217(2) Uani 1 d .
O2 O -0.21374(19) 0.49172(6) 0.54279(8) 0.0301(3) Uani 1 d .
O3 O -0.03752(17) 0.30863(5) 0.65194(8) 0.0239(2) Uani 1 d .
O4 O -0.35433(16) 0.41745(6) 0.82970(8) 0.0257(2) Uani 1 d .

loop_
_atom_site_aniso_label
_atom_site_aniso_U_11
_atom_site_aniso_U_22
_atom_site_aniso_U_33
_atom_site_aniso_U_23
_atom_site_aniso_U_13
_atom_site_aniso_U_12
C1 0.0193(6) 0.0129(6) 0.0150(6) 0.0018(5) -0.0002(5) 0.0012(5)
C2 0.0188(6) 0.0108(6) 0.0200(6) 0.0008(5) 0.0007(5) 0.0013(5)
C3 0.0181(6) 0.0109(6) 0.0186(6) -0.0021(5) 0.0019(5) -0.0009(5)
C4 0.0155(6) 0.0135(6) 0.0159(6) -0.0015(5) 0.0002(5) -0.0005(5)
C5 0.0118(6) 0.0120(6) 0.0135(6) -0.0003(4) 0.0018(4) -0.0002(4)
C6 0.0131(6) 0.0112(6) 0.0125(5) -0.0007(4) 0.0014(4) -0.0002(5)
C7 0.0143(6) 0.0128(6) 0.0135(6) -0.0020(5) -0.0002(4) -0.0004(5)
C8 0.0131(6) 0.0155(6) 0.0123(6) -0.0004(5) -0.0004(4) 0.0005(5)
C9 0.0108(5) 0.0123(6) 0.0130(5) 0.0009(4) 0.0019(4) 0.0008(4)
C10 0.0140(6) 0.0114(6) 0.0126(5) -0.0004(4) 0.0003(4) 0.0000(5)
C11 0.0129(6) 0.0128(6) 0.0109(5) -0.0004(4) 0.0011(4) -0.0001(4)
C12 0.0124(6) 0.0131(6) 0.0117(5) 0.0006(4) 0.0019(4) 0.0008(5)
C13 0.0160(6) 0.0157(6) 0.0111(5) -0.0003(5) -0.0002(5) 0.0011(5)
C14 0.0205(7) 0.0160(6) 0.0127(6) 0.0040(5) 0.0004(5) 0.0015(5)
C15 0.0170(6) 0.0138(6) 0.0167(6) 0.0035(5) 0.0028(5) -0.0006(5)
C16 0.0118(6) 0.0149(6) 0.0151(6) 0.0022(5) 0.0007(4) -0.0007(5)
C17 0.0201(7) 0.0243(7) 0.0147(6) 0.0044(5) 0.0049(5) -0.0006(6)
C18 0.0146(6) 0.0239(7) 0.0201(7) -0.0018(6) 0.0049(5) -0.0042(5)
C19 0.0152(7) 0.0283(8) 0.0290(8) 0.0059(6) 0.0067(6) 0.0084(6)
C20 0.0296(8) 0.0171(7) 0.0352(9) -0.0065(6) 0.0152(7) 0.0008(6)
C21 0.0221(7) 0.0329(9) 0.0159(6) -0.0086(6) 0.0053(5) -0.0058(6)
C22 0.0227(7) 0.0101(6) 0.0122(6) -0.0011(4) -0.0004(5) 0.0005(5)
C23 0.0251(7) 0.0119(6) 0.0173(6) -0.0001(5) -0.0013(5) 0.0009(5)
C24 0.0192(6) 0.0153(6) 0.0125(6) 0.0013(5) -0.0016(5) 0.0001(5)
C25 0.0185(6) 0.0143(6) 0.0150(6) -0.0026(5) -0.0030(5) 0.0007(5)
Fe1 0.01112(9) 0.01139(9) 0.01183(9) 0.00087(6) 0.00087(6) 0.00062(7)
Mn1 0.01527(10) 0.00927(10) 0.01072(9) -0.00025(7) -0.00077(7) 0.00039(7)
N1 0.0143(5) 0.0106(5) 0.0131(5) -0.0002(4) 0.0006(4) 0.0006(4)
O1 0.0211(5) 0.0206(5) 0.0235(5) -0.0024(4) 0.0036(4) -0.0010(4)
O2 0.0418(7) 0.0268(6) 0.0204(6) 0.0043(5) -0.0111(5) 0.0039(5)
O3 0.0339(6) 0.0145(5) 0.0233(5) -0.0031(4) 0.0001(4) -0.0016(4)
O4 0.0230(6) 0.0305(6) 0.0240(6) -0.0035(5) 0.0044(4) -0.0051(5)

loop_
_atom_type_symbol
_atom_type_description
_atom_type_scat_dispersion_real
_atom_type_scat_dispersion_imag
_atom_type_scat_source
C C 0.0033 0.0016 'International Tables Vol C Tables 4.2.6.8 and 6.1.1.4'
H H 0.0000 0.0000 'International Tables Vol C Tables 4.2.6.8 and 6.1.1.4'
Fe Fe 0.3463 0.8444 'International Tables Vol C Tables 4.2.6.8 and 6.1.1.4'
Mn Mn 0.3368 0.7283 'International Tables Vol C Tables 4.2.6.8 and 6.1.1.4'
N N 0.0061 0.0033 'International Tables Vol C Tables 4.2.6.8 and 6.1.1.4'
O O 0.0106 0.0060 'International Tables Vol C Tables 4.2.6.8 and 6.1.1.4'

loop_
_exptl_crystal_face_index_h
_exptl_crystal_face_index_k
_exptl_crystal_face_index_l
_exptl_crystal_face_perp_dist
_exptl_oxdiff_crystal_face_indexfrac_h
_exptl_oxdiff_crystal_face_indexfrac_k
_exptl_oxdiff_crystal_face_indexfrac_l
_exptl_oxdiff_crystal_face_x
_exptl_oxdiff_crystal_face_y
_exptl_oxdiff_crystal_face_z
0 -1 0 0.0440 -0.0017 -1.0002 0.0011 0.0158 0.0279 0.0142
0 1 0 0.0440 0.0017 1.0002 -0.0011 -0.0158 -0.0279 -0.0142
-5 1 -4 0.1080 -4.9964 1.0239 -4.0186 -0.0926 -0.2353 0.4821
3 -5 3 0.0758 2.9895 -5.0145 3.0161 0.1026 0.2818 -0.2369
0 2 5 0.0448 -0.0025 2.0057 4.9973 -0.2179 0.0911 -0.1109
1 -1 -5 0.0639 1.0048 -1.0111 -4.9948 0.2473 -0.1011 0.0107
-1 -4 -5 0.0720 -1.0016 -4.0005 -4.9986 0.2043 -0.0532 0.2252
5 3 -4 0.0975 5.0128 2.9683 -3.9853 0.3277 -0.1117 -0.4065
-5 -2 5 0.1207 -5.0123 -1.9670 4.9840 -0.3807 0.1132 0.3759
-4 -5 -2 0.1082 -4.0086 -4.9807 -2.0084 -0.0273 0.0091 0.4479
-5 4 2 0.1220 -4.9984 4.0308 1.9775 -0.3636 -0.1427 0.3405
3 -5 -2 0.0758 2.9955 -5.0198 -1.9835 0.2890 0.1347 -0.1543
0 -5 2 0.0446 -0.0110 -4.9988 2.0055 0.0044 0.1985 0.0377
0 5 -2 0.0518 0.0110 4.9988 -2.0055 -0.0044 -0.1985 -0.0377
0 1 -1 0.0574 0.0029 0.9991 -1.0010 0.0215 -0.0573 0.0024
-2 1 -5 0.0907 -1.9935 1.0060 -5.0078 0.0802 -0.2109 0.2405
0 -1 1 0.0377 -0.0029 -0.9991 1.0010 -0.0215 0.0573 -0.0024
-1 1 5 0.0607 -1.0048 1.0111 4.9948 -0.2473 0.1011 -0.0107
1 5 3 0.0545 1.0057 4.9985 2.9976 -0.1455 -0.0335 -0.2063

loop_
_geom_angle_atom_site_label_1
_geom_angle_atom_site_label_2
_geom_angle_atom_site_label_3
_geom_angle
C2 C1 H1 118.5
N1 C1 H1 118.5
N1 C1 C2 122.94(13)
C1 C2 H2 120.6
C1 C2 C3 118.83(13)
C3 C2 H2 120.6
C2 C3 H3 120.6
C4 C3 C2 118.86(13)
C4 C3 H3 120.6
C3 C4 H4 120.0
C3 C4 C5 120.09(12)
C5 C4 H4 120.0
C4 C5 C6 125.25(12)
N1 C5 C4 120.47(12)
N1 C5 C6 114.28(11)
C7 C6 C5 123.16(12)
C7 C6 C11 120.68(12)
C11 C6 C5 116.15(11)
C6 C7 H7 119.8
C8 C7 C6 120.32(12)
C8 C7 H7 119.8
C7 C8 H8 119.8
C7 C8 C9 120.48(12)
C9 C8 H8 119.8
C8 C9 C10 118.56(12)
C8 C9 C12 120.84(11)
C10 C9 C12 120.55(12)
C9 C10 H10 118.9
C11 C10 C9 122.28(12)
C11 C10 H10 118.9
C6 C11 Mn1 113.60(9)
C10 C11 C6 117.66(12)
C10 C11 Mn1 128.71(10)
C9 C12 Fe1 128.62(9)
C13 C12 C9 126.81(12)
C13 C12 C16 106.93(12)
C13 C12 Fe1 69.27(8)
C16 C12 C9 126.24(12)
C16 C12 Fe1 68.50(8)
C12 C13 H13 125.8
C12 C13 Fe1 69.92(7)
C14 C13 C12 108.47(12)
C14 C13 H13 125.8
C14 C13 Fe1 69.41(8)
Fe1 C13 H13 126.5
C13 C14 H14 125.9
C13 C14 Fe1 69.90(8)
C15 C14 C13 108.12(12)
C15 C14 H14 125.9
C15 C14 Fe1 69.35(8)
Fe1 C14 H14 126.4
C14 C15 H15 126.0
C14 C15 Fe1 69.82(8)
C16 C15 C14 107.98(12)
C16 C15 H15 126.0
C16 C15 Fe1 69.40(8)
Fe1 C15 H15 126.3
C12 C16 H16 125.8
C12 C16 Fe1 70.40(8)
C15 C16 C12 108.49(12)
C15 C16 H16 125.8
C15 C16 Fe1 69.70(8)
Fe1 C16 H16 125.7
C18 C17 H17 126.0
C18 C17 C21 107.91(14)
C18 C17 Fe1 69.58(8)
C21 C17 H17 126.0
C21 C17 Fe1 69.69(8)
Fe1 C17 H17 126.3
C17 C18 H18 126.0
C17 C18 C19 108.06(14)
C17 C18 Fe1 69.87(8)
C19 C18 H18 126.0
C19 C18 Fe1 69.37(8)
Fe1 C18 H18 126.4
C18 C19 H19 126.1
C18 C19 Fe1 69.80(8)
C20 C19 C18 107.84(14)
C20 C19 H19 126.1
C20 C19 Fe1 69.77(9)
Fe1 C19 H19 125.9
C19 C20 H20 125.9
C19 C20 C21 108.12(14)
C19 C20 Fe1 69.57(9)
C21 C20 H20 125.9
C21 C20 Fe1 69.94(9)
Fe1 C20 H20 126.1
C17 C21 H21 126.0
C17 C21 Fe1 69.72(8)
C20 C21 C17 108.07(14)
C20 C21 H21 126.0
C20 C21 Fe1 69.45(9)
Fe1 C21 H21 126.4
O1 C22 Mn1 175.91(12)
O2 C23 Mn1 175.93(13)
O3 C24 Mn1 178.06(13)
O4 C25 Mn1 176.04(13)
C13 Fe1 C12 40.81(5)
C14 Fe1 C12 68.79(5)
C14 Fe1 C13 40.69(6)
C14 Fe1 C17 165.54(6)
C14 Fe1 C18 127.11(6)
C14 Fe1 C21 151.90(7)
C15 Fe1 C12 68.99(6)
C15 Fe1 C13 68.65(6)
C15 Fe1 C14 40.83(6)
C15 Fe1 C17 152.99(6)
C15 Fe1 C18 164.29(6)
C15 Fe1 C19 125.75(6)
C15 Fe1 C20 106.39(6)
C15 Fe1 C21 118.17(6)
C16 Fe1 C12 41.09(5)
C16 Fe1 C13 68.74(5)
C16 Fe1 C14 68.76(6)
C16 Fe1 C15 40.90(5)
C16 Fe1 C17 119.61(6)
C16 Fe1 C18 153.95(6)
C16 Fe1 C19 163.88(6)
C16 Fe1 C20 126.46(6)
C16 Fe1 C21 107.90(6)
C17 Fe1 C12 108.96(6)
C17 Fe1 C13 128.44(6)
C18 Fe1 C12 119.72(6)
C18 Fe1 C13 108.55(6)
C18 Fe1 C17 40.55(6)
C18 Fe1 C21 68.23(6)
C19 Fe1 C12 153.29(6)
C19 Fe1 C13 118.59(6)
C19 Fe1 C14 106.70(6)
C19 Fe1 C17 68.51(6)
C19 Fe1 C18 40.83(7)
C19 Fe1 C20 40.66(7)
C19 Fe1 C21 68.38(7)
C20 Fe1 C12 165.23(6)
C20 Fe1 C13 152.07(7)
C20 Fe1 C14 117.53(7)
C20 Fe1 C17 68.38(7)
C20 Fe1 C18 68.41(7)
C20 Fe1 C21 40.61(7)
C21 Fe1 C12 128.06(6)
C21 Fe1 C13 166.25(7)
C21 Fe1 C17 40.58(6)
C11 Mn1 N1 79.83(5)
C22 Mn1 C11 82.32(6)
C22 Mn1 N1 87.67(5)
C23 Mn1 C11 176.65(6)
C23 Mn1 C22 96.34(6)
C23 Mn1 C25 95.99(7)
C23 Mn1 N1 97.07(6)
C24 Mn1 C11 92.31(6)
C24 Mn1 C22 91.60(6)
C24 Mn1 C23 90.79(6)
C24 Mn1 C25 89.24(6)
C24 Mn1 N1 172.14(5)
C25 Mn1 C11 85.32(6)
C25 Mn1 C22 167.63(6)
C25 Mn1 N1 89.81(5)
C1 N1 C5 118.80(12)
C1 N1 Mn1 125.21(9)
C5 N1 Mn1 115.97(9)

loop_
_geom_bond_atom_site_label_1
_geom_bond_atom_site_label_2
_geom_bond_distance
C1 H1 0.9300
C1 C2 1.3754(19)
C1 N1 1.3503(17)
C2 H2 0.9300
C2 C3 1.3928(19)
C3 H3 0.9300
C3 C4 1.3827(19)
C4 H4 0.9300
C4 C5 1.3975(19)
C5 C6 1.4628(18)
C5 N1 1.3641(16)
C6 C7 1.4020(18)
C6 C11 1.4111(18)
C7 H7 0.9300
C7 C8 1.3832(19)
C8 H8 0.9300
C8 C9 1.3993(19)
C9 C10 1.4066(17)
C9 C12 1.4731(19)
C10 H10 0.9300
C10 C11 1.3937(18)
C11 Mn1 2.0538(13)
C12 C13 1.4329(18)
C12 C16 1.4366(19)
C12 Fe1 2.0591(13)
C13 H13 0.9300
C13 C14 1.424(2)
C13 Fe1 2.0504(13)
C14 H14 0.9300
C14 C15 1.424(2)
C14 Fe1 2.0439(14)
C15 H15 0.9300
C15 C16 1.4225(19)
C15 Fe1 2.0377(14)
C16 H16 0.9300
C16 Fe1 2.0337(13)
C17 H17 0.9300
C17 C18 1.418(2)
C17 C21 1.421(2)
C17 Fe1 2.0484(14)
C18 H18 0.9300
C18 C19 1.424(2)
C18 Fe1 2.0445(14)
C19 H19 0.9300
C19 C20 1.418(2)
C19 Fe1 2.0388(15)
C20 H20 0.9300
C20 C21 1.419(2)
C20 Fe1 2.0416(16)
C21 H21 0.9300
C21 Fe1 2.0480(15)
C22 Mn1 1.8622(15)
C22 O1 1.1374(18)
C23 Mn1 1.8344(14)
C23 O2 1.1506(18)
C24 Mn1 1.8048(14)
C24 O3 1.1433(18)
C25 Mn1 1.8542(15)
C25 O4 1.1346(18)
Mn1 N1 2.0694(12)

loop_
_geom_torsion_atom_site_label_1
_geom_torsion_atom_site_label_2
_geom_torsion_atom_site_label_3
_geom_torsion_atom_site_label_4
_geom_torsion
C1 C2 C3 C4 -0.2(2)
C2 C1 N1 C5 0.2(2)
C2 C1 N1 Mn1 -178.14(11)
C2 C3 C4 C5 -0.3(2)
C3 C4 C5 C6 -178.72(13)
C3 C4 C5 N1 0.8(2)
C4 C5 C6 C7 -0.3(2)
C4 C5 C6 C11 179.08(13)
C4 C5 N1 C1 -0.76(19)
C4 C5 N1 Mn1 177.74(10)
C5 C6 C7 C8 178.24(12)
C5 C6 C11 C10 -178.60(12)
C5 C6 C11 Mn1 3.38(15)
C6 C5 N1 C1 178.83(12)
C6 C5 N1 Mn1 -2.68(14)
C6 C7 C8 C9 0.1(2)
C6 C11 Mn1 C22 85.37(10)
C6 C11 Mn1 C23 18.8(11)
C6 C11 Mn1 C24 176.68(10)
C6 C11 Mn1 C25 -94.27(10)
C6 C11 Mn1 N1 -3.62(9)
C7 C6 C11 C10 0.78(19)
C7 C6 C11 Mn1 -177.25(10)
C7 C8 C9 C10 1.21(19)
C7 C8 C9 C12 -176.27(12)
C8 C9 C10 C11 -1.5(2)
C8 C9 C12 C13 -20.9(2)
C8 C9 C12 C16 157.09(13)
C8 C9 C12 Fe1 -112.69(13)
C9 C10 C11 C6 0.55(19)
C9 C10 C11 Mn1 178.23(10)
C9 C12 C13 C14 177.74(12)
C9 C12 C13 Fe1 -123.38(13)
C9 C12 C16 C15 -177.60(12)
C9 C12 C16 Fe1 122.89(13)
C9 C12 Fe1 C13 121.17(15)
C9 C12 Fe1 C14 158.52(13)
C9 C12 Fe1 C15 -157.57(13)
C9 C12 Fe1 C16 -119.90(14)
C9 C12 Fe1 C17 -6.26(13)
C9 C12 Fe1 C18 36.93(14)
C9 C12 Fe1 C19 73.43(18)
C9 C12 Fe1 C20 -83.3(3)
C9 C12 Fe1 C21 -47.60(15)
C10 C9 C12 C13 161.72(13)
C10 C9 C12 C16 -20.3(2)
C10 C9 C12 Fe1 69.89(16)
C10 C11 Mn1 C22 -92.38(13)
C10 C11 Mn1 C23 -158.9(10)
C10 C11 Mn1 C24 -1.08(13)
C10 C11 Mn1 C25 87.97(13)
C10 C11 Mn1 N1 178.62(13)
C11 C6 C7 C8 -1.1(2)
C11 Mn1 N1 C1 -178.10(12)
C11 Mn1 N1 C5 3.51(9)
C12 C9 C10 C11 175.94(12)
C12 C13 C14 C15 0.18(16)
C12 C13 C14 Fe1 59.20(9)
C12 C13 Fe1 C14 -119.84(12)
C12 C13 Fe1 C15 -82.17(9)
C12 C13 Fe1 C16 -38.12(8)
C12 C13 Fe1 C17 73.48(10)
C12 C13 Fe1 C18 114.29(9)
C12 C13 Fe1 C19 157.74(8)
C12 C13 Fe1 C20 -166.99(12)
C12 C13 Fe1 C21 40.2(3)
C12 C16 Fe1 C13 37.86(8)
C12 C16 Fe1 C14 81.68(8)
C12 C16 Fe1 C15 119.39(11)
C12 C16 Fe1 C17 -85.24(9)
C12 C16 Fe1 C18 -51.08(16)
C12 C16 Fe1 C19 158.1(2)
C12 C16 Fe1 C20 -169.10(9)
C12 C16 Fe1 C21 -127.98(8)
C13 C12 C16 C15 0.68(15)
C13 C12 C16 Fe1 -58.83(9)
C13 C12 Fe1 C14 37.35(8)
C13 C12 Fe1 C15 81.26(9)
C13 C12 Fe1 C16 118.93(11)
C13 C12 Fe1 C17 -127.43(9)
C13 C12 Fe1 C18 -84.24(9)
C13 C12 Fe1 C19 -47.74(16)
C13 C12 Fe1 C20 155.6(2)
C13 C12 Fe1 C21 -168.76(9)
C13 C14 C15 C16 0.24(16)
C13 C14 C15 Fe1 59.35(10)
C13 C14 Fe1 C12 -37.45(8)
C13 C14 Fe1 C15 -119.46(12)
C13 C14 Fe1 C16 -81.69(9)
C13 C14 Fe1 C17 46.3(3)
C13 C14 Fe1 C18 74.46(10)
C13 C14 Fe1 C19 114.68(9)
C13 C14 Fe1 C20 157.22(9)
C13 C14 Fe1 C21 -170.08(12)
C14 C13 Fe1 C12 119.84(12)
C14 C13 Fe1 C15 37.68(8)
C14 C13 Fe1 C16 81.73(9)
C14 C13 Fe1 C17 -166.67(8)
C14 C13 Fe1 C18 -125.86(9)
C14 C13 Fe1 C19 -82.42(10)
C14 C13 Fe1 C20 -47.14(16)
C14 C13 Fe1 C21 160.0(2)
C14 C15 C16 C12 -0.58(16)
C14 C15 C16 Fe1 59.37(10)
C14 C15 Fe1 C12 -81.47(9)
C14 C15 Fe1 C13 -37.56(8)
C14 C15 Fe1 C16 -119.31(12)
C14 C15 Fe1 C17 -172.22(13)
C14 C15 Fe1 C18 45.1(3)
C14 C15 Fe1 C19 73.04(11)
C14 C15 Fe1 C20 113.35(9)
C14 C15 Fe1 C21 155.61(9)
C15 C14 Fe1 C12 82.01(9)
C15 C14 Fe1 C13 119.46(12)
C15 C14 Fe1 C16 37.78(8)
C15 C14 Fe1 C17 165.8(2)
C15 C14 Fe1 C18 -166.08(9)
C15 C14 Fe1 C19 -125.86(9)
C15 C14 Fe1 C20 -83.32(10)
C15 C14 Fe1 C21 -50.62(16)
C15 C16 Fe1 C12 -119.39(11)
C15 C16 Fe1 C13 -81.52(9)
C15 C16 Fe1 C14 -37.71(8)
C15 C16 Fe1 C17 155.38(9)
C15 C16 Fe1 C18 -170.46(12)
C15 C16 Fe1 C19 38.7(2)
C15 C16 Fe1 C20 71.51(11)
C15 C16 Fe1 C21 112.63(9)
C16 C12 C13 C14 -0.53(15)
C16 C12 C13 Fe1 58.34(9)
C16 C12 Fe1 C13 -118.93(11)
C16 C12 Fe1 C14 -81.58(8)
C16 C12 Fe1 C15 -37.67(8)
C16 C12 Fe1 C17 113.64(8)
C16 C12 Fe1 C18 156.83(8)
C16 C12 Fe1 C19 -166.67(12)
C16 C12 Fe1 C20 36.6(3)
C16 C12 Fe1 C21 72.31(10)
C16 C15 Fe1 C12 37.84(8)
C16 C15 Fe1 C13 81.75(9)
C16 C15 Fe1 C14 119.31(12)
C16 C15 Fe1 C17 -52.91(16)
C16 C15 Fe1 C18 164.4(2)
C16 C15 Fe1 C19 -167.65(9)
C16 C15 Fe1 C20 -127.34(9)
C16 C15 Fe1 C21 -85.08(10)
C17 C18 C19 C20 0.27(17)
C17 C18 C19 Fe1 -59.37(10)
C17 C18 Fe1 C12 -84.74(10)
C17 C18 Fe1 C13 -128.05(9)
C17 C18 Fe1 C14 -169.55(9)
C17 C18 Fe1 C15 154.9(2)
C17 C18 Fe1 C16 -48.67(17)
C17 C18 Fe1 C19 119.39(13)
C17 C18 Fe1 C20 81.55(10)
C17 C18 Fe1 C21 37.70(10)
C17 C21 Fe1 C12 73.76(11)
C17 C21 Fe1 C13 41.4(3)
C17 C21 Fe1 C14 -166.84(11)
C17 C21 Fe1 C15 158.18(9)
C17 C21 Fe1 C16 114.90(9)
C17 C21 Fe1 C18 -37.67(9)
C17 C21 Fe1 C19 -81.77(10)
C17 C21 Fe1 C20 -119.45(13)
C18 C17 C21 C20 0.23(17)
C18 C17 C21 Fe1 59.30(10)
C18 C17 Fe1 C12 113.87(9)
C18 C17 Fe1 C13 72.38(11)
C18 C17 Fe1 C14 35.4(3)
C18 C17 Fe1 C15 -165.37(12)
C18 C17 Fe1 C16 157.71(9)
C18 C17 Fe1 C19 -37.76(10)
C18 C17 Fe1 C20 -81.63(10)
C18 C17 Fe1 C21 -119.19(14)
C18 C19 C20 C21 -0.12(18)
C18 C19 C20 Fe1 -59.65(10)
C18 C19 Fe1 C12 -52.18(17)
C18 C19 Fe1 C13 -85.61(10)
C18 C19 Fe1 C14 -128.05(9)
C18 C19 Fe1 C15 -168.81(8)
C18 C19 Fe1 C16 160.89(19)
C18 C19 Fe1 C17 37.50(9)
C18 C19 Fe1 C20 118.92(14)
C18 C19 Fe1 C21 81.29(10)
C19 C18 Fe1 C12 155.87(9)
C19 C18 Fe1 C13 112.56(10)
C19 C18 Fe1 C14 71.06(11)
C19 C18 Fe1 C15 35.6(3)
C19 C18 Fe1 C16 -168.06(12)
C19 C18 Fe1 C17 -119.39(13)
C19 C18 Fe1 C20 -37.83(10)
C19 C18 Fe1 C21 -81.68(11)
C19 C20 C21 C17 -0.07(18)
C19 C20 C21 Fe1 -59.30(11)
C19 C20 Fe1 C12 164.2(2)
C19 C20 Fe1 C13 -51.10(17)
C19 C20 Fe1 C14 -83.71(11)
C19 C20 Fe1 C15 -126.31(10)
C19 C20 Fe1 C16 -166.65(9)
C19 C20 Fe1 C17 81.75(10)
C19 C20 Fe1 C18 37.99(9)
C19 C20 Fe1 C21 119.30(14)
C20 C19 Fe1 C12 -171.10(12)
C20 C19 Fe1 C13 155.47(10)
C20 C19 Fe1 C14 113.04(10)
C20 C19 Fe1 C15 72.27(12)
C20 C19 Fe1 C16 42.0(3)
C20 C19 Fe1 C17 -81.41(11)
C20 C19 Fe1 C18 -118.92(14)
C20 C19 Fe1 C21 -37.63(10)
C20 C21 Fe1 C12 -166.80(9)
C20 C21 Fe1 C13 160.8(2)
C20 C21 Fe1 C14 -47.39(17)
C20 C21 Fe1 C15 -82.37(10)
C20 C21 Fe1 C16 -125.65(10)
C20 C21 Fe1 C17 119.45(13)
C20 C21 Fe1 C18 81.78(10)
C20 C21 Fe1 C19 37.68(10)
C21 C17 C18 C19 -0.31(17)
C21 C17 C18 Fe1 -59.37(10)
C21 C17 Fe1 C12 -126.94(9)
C21 C17 Fe1 C13 -168.44(9)
C21 C17 Fe1 C14 154.6(2)
C21 C17 Fe1 C15 -46.18(17)
C21 C17 Fe1 C16 -83.10(11)
C21 C17 Fe1 C18 119.19(14)
C21 C17 Fe1 C19 81.43(10)
C21 C17 Fe1 C20 37.56(10)
C21 C20 Fe1 C12 44.9(3)
C21 C20 Fe1 C13 -170.40(12)
C21 C20 Fe1 C14 156.99(9)
C21 C20 Fe1 C15 114.39(10)
C21 C20 Fe1 C16 74.05(11)
C21 C20 Fe1 C17 -37.54(9)
C21 C20 Fe1 C18 -81.31(10)
C21 C20 Fe1 C19 -119.30(14)
C22 Mn1 N1 C1 99.29(12)
C22 Mn1 N1 C5 -79.10(10)
C23 Mn1 N1 C1 3.18(12)
C23 Mn1 N1 C5 -175.21(10)
C24 Mn1 N1 C1 -175.9(4)
C24 Mn1 N1 C5 5.7(5)
C25 Mn1 N1 C1 -92.82(12)
C25 Mn1 N1 C5 88.79(10)
Fe1 C12 C13 C14 -58.88(10)
Fe1 C12 C16 C15 59.51(9)
Fe1 C13 C14 C15 -59.01(10)
Fe1 C14 C15 C16 -59.11(10)
Fe1 C15 C16 C12 -59.95(9)
Fe1 C17 C18 C19 59.06(10)
Fe1 C17 C21 C20 -59.06(11)
Fe1 C18 C19 C20 59.64(11)
Fe1 C19 C20 C21 59.53(11)
Fe1 C20 C21 C17 59.23(11)
N1 C1 C2 C3 0.3(2)
N1 C5 C6 C7 -179.85(12)
N1 C5 C6 C11 -0.49(17)
O1 C22 Mn1 C11 -7.0(18)
O1 C22 Mn1 C23 169.9(18)
O1 C22 Mn1 C24 -99.2(18)
O1 C22 Mn1 C25 -5(2)
O1 C22 Mn1 N1 73.0(18)
O2 C23 Mn1 C11 149.6(17)
O2 C23 Mn1 C22 83(2)
O2 C23 Mn1 C24 -8(2)
O2 C23 Mn1 C25 -98(2)
O2 C23 Mn1 N1 172(2)
O3 C24 Mn1 C11 49(4)
O3 C24 Mn1 C22 131(4)
O3 C24 Mn1 C23 -132(4)
O3 C24 Mn1 C25 -36(4)
O3 C24 Mn1 N1 47(4)
O4 C25 Mn1 C11 -33.1(19)
O4 C25 Mn1 C22 -35(2)
O4 C25 Mn1 C23 150.0(19)
O4 C25 Mn1 C24 59.3(19)
O4 C25 Mn1 N1 -112.9(19)
